data_1522808
loop_
_publ_author_name
'Ruhl, R.C.'
'Giessen, B.C.'
'Cohen, M.'
'Grant, N.J.'

_publ_section_title
;
 Metastable hexagonal close-packed phases in Ni-rich Ni-Nb and Ni-Ta
 alloys
;
_journal_name_full 'Journal of the Less-Common Metals'
_journal_page_first 611
_journal_page_last 618
_journal_volume 13
_journal_year 1967
_chemical_formula_sum 'Nb0.19 Ni0.81'
_chemical_name_systematic '(Nb0.19 Ni0.81)'
_space_group_IT_number 194
_symmetry_space_group_name_Hall '-P 6c 2c'
_symmetry_space_group_name_H-M 'P 63/m m c'
_cell_angle_alpha 90
_cell_angle_beta 90
_cell_angle_gamma 120
_cell_formula_units_Z 2
_cell_length_a 2.581
_cell_length_b 2.581
_cell_length_c 4.22
_cell_volume 24.346
_citation_journal_id_ASTM JCOMAH
_cod_data_source_file Ruhl_JCOMAH_1967_1351.cif
_cod_data_source_block Nb0.19Ni0.81
_cod_original_cell_volume 24.34552
_cod_database_code 1522808

loop_
_symmetry_equiv_pos_as_xyz
x,y,z
x-y,x,z+1/2
-y,x-y,z
-x,-y,z+1/2
-x+y,-x,z
y,-x+y,z+1/2
-y,-x,-z+1/2
x-y,-y,-z
x,x-y,-z+1/2
y,x,-z
-x+y,y,-z+1/2
-x,-x+y,-z
-x,-y,-z
-x+y,-x,-z-1/2
y,-x+y,-z
x,y,-z-1/2
x-y,x,-z
-y,x-y,-z-1/2
y,x,z-1/2
-x+y,y,z
-x,-x+y,z-1/2
-y,-x,z
x-y,-y,z-1/2
x,x-y,z

loop_
_atom_site_label
_atom_site_type_symbol
_atom_site_fract_x
_atom_site_fract_y
_atom_site_fract_z
_atom_site_occupancy
_atom_site_U_iso_or_equiv
Ni1 Ni 0.3333 0.6667 0.25 0.81 0.0
Nb1 Nb 0.3333 0.6667 0.25 0.19 0.0
